data_7250169
loop_
_publ_author_name
'van der Poll, Hendrik J.'
'Erasmus, Rudolph'
'Rademeyer, Melanie'

_publ_section_title
;
 Structures and band gaps of lead-free dabconium-containing hybrid
 alkali-metal halide perovskites
;
_journal_issue 16
_journal_name_full CrystEngComm
_journal_page_first 2545
_journal_page_last 2558
_journal_paper_doi 10.1039/D4CE00907J
_journal_volume 27
_journal_year 2025
_chemical_formula_moiety 'Cl12 Cs4, 4(C6 H14 N2)'
_chemical_formula_sum 'C24 H56 Cl12 Cs4 N8'
_chemical_formula_weight 1413.81
_space_group_crystal_system monoclinic
_space_group_IT_number 15
_space_group_name_Hall '-C 2yc'
_space_group_name_H-M_alt 'C 1 2/c 1'
_atom_sites_solution_hydrogens geom
_atom_sites_solution_primary difmap
_audit_creation_method SHELXL-2018/3
_audit_update_record
;
2024-12-10 deposited with the CCDC.	2025-03-21 downloaded from the CCDC.
;
_cell_angle_alpha 90
_cell_angle_beta 131.638(7)
_cell_angle_gamma 90
_cell_formula_units_Z 8
_cell_length_a 41.1638(16)
_cell_length_b 9.48990(10)
_cell_length_c 32.6647(13)
_cell_measurement_reflns_used 47010
_cell_measurement_temperature 149.99(10)
_cell_measurement_theta_max 31.0460
_cell_measurement_theta_min 2.2840
_cell_volume 9536.4(12)
_computing_cell_refinement 'CrysAlisPro 1.171.40.23a (Rigaku OD, 2018)'
_computing_data_collection 'CrysAlisPro 1.171.40.23a (Rigaku OD, 2018)'
_computing_data_reduction 'CrysAlisPro 1.171.40.23a (Rigaku OD, 2018)'
_computing_molecular_graphics 'Mercury (Macrae <i> et al</i>., 2008)'
_computing_publication_material 'Mercury (Macrae <i> et al</i>., 2008)'
_computing_structure_refinement 'SHELXL-2018/3 (Sheldrick, 2018)'
_computing_structure_solution 'ShelXT (Sheldrick, 2015)'
_diffrn_ambient_temperature 149.99(10)
_diffrn_measured_fraction_theta_full 1.000
_diffrn_measured_fraction_theta_max 0.887
_diffrn_measurement_device_type 'XtaLAB Synergy R, DW system, HyPix'
_diffrn_measurement_method '\w scans'
_diffrn_radiation_type MoK\a
_diffrn_radiation_wavelength 0.71073
_diffrn_reflns_av_R_equivalents 0.0822
_diffrn_reflns_av_unetI/netI 0.0337
_diffrn_reflns_Laue_measured_fraction_full 1.000
_diffrn_reflns_Laue_measured_fraction_max 0.887
_diffrn_reflns_limit_h_max 59
_diffrn_reflns_limit_h_min -56
_diffrn_reflns_limit_k_max 13
_diffrn_reflns_limit_k_min -13
_diffrn_reflns_limit_l_max 45
_diffrn_reflns_limit_l_min -46
_diffrn_reflns_number 135520
_diffrn_reflns_point_group_measured_fraction_full 1.000
_diffrn_reflns_point_group_measured_fraction_max 0.887
_diffrn_reflns_theta_full 25.242
_diffrn_reflns_theta_max 31.000
_diffrn_reflns_theta_min 1.981
_diffrn_source 'Rotating-anode X-ray tube'
_diffrn_standards_decay_% 0
_diffrn_standards_interval_count 0
_diffrn_standards_interval_time 0
_diffrn_standards_number 0
_exptl_absorpt_coefficient_mu 3.735
_exptl_absorpt_correction_T_max 1.00000
_exptl_absorpt_correction_T_min 0.42796
_exptl_absorpt_correction_type multi-scan
_exptl_absorpt_process_details
;
CrysAlisPro 1.171.40.23a (Rigaku Oxford Diffraction, 2018)
Empirical absorption correction using spherical harmonics,
 implemented in SCALE3 ABSPACK scaling algorithm.
;
_exptl_crystal_colour colourless
_exptl_crystal_density_diffrn 1.969
_exptl_crystal_description block
_exptl_crystal_F_000 5440
_exptl_crystal_size_max 0.100
_exptl_crystal_size_mid 0.100
_exptl_crystal_size_min 0.100
_refine_diff_density_max 1.256
_refine_diff_density_min -1.006
_refine_diff_density_rms 0.143
_refine_ls_extinction_coef 0.000053(4)
_refine_ls_extinction_expression Fc^*^=kFc[1+0.001xFc^2^\l^3^/sin(2\q)]^-1/4^
_refine_ls_extinction_method 'SHELXL-2018/3 (Sheldrick 2018)'
_refine_ls_goodness_of_fit_ref 1.027
_refine_ls_hydrogen_treatment constr
_refine_ls_matrix_type full
_refine_ls_number_parameters 436
_refine_ls_number_reflns 13501
_refine_ls_number_restraints 0
_refine_ls_restrained_S_all 1.027
_refine_ls_R_factor_all 0.0374
_refine_ls_R_factor_gt 0.0295
_refine_ls_shift/su_max 0.003
_refine_ls_shift/su_mean 0.000
_refine_ls_structure_factor_coef Fsqd
_refine_ls_weighting_details 'w=1/[\s^2^(Fo^2^)+(0.0261P)^2^+14.1687P] where P=(Fo^2^+2Fc^2^)/3'
_refine_ls_weighting_scheme calc
_refine_ls_wR_factor_gt 0.0703
_refine_ls_wR_factor_ref 0.0735
_reflns_Friedel_coverage 0.000
_reflns_number_gt 11485
_reflns_number_total 13501
_reflns_threshold_expression 'I > 2\s(I)'
_cod_data_source_file d4ce00907j2.cif
_cod_data_source_block DCsCl3
_cod_depositor_comments 'Adding full bibliography for 7250161--7250169.cif.'
_cod_original_cell_volume 9536.4(9)
_cod_original_sg_symbol_H-M 'C 2/c'
_cod_database_code 7250169
_shelx_shelxl_version_number 2018/3
_shelx_space_group_comment
;
The symmetry employed for this shelxl refinement is uniquely defined
by the following loop, which should always be used as a source of
symmetry information in preference to the above space-group names.
They are only intended as comments.
;
_shelx_estimated_absorpt_t_min 0.706
_shelx_estimated_absorpt_t_max 0.706

loop_
_space_group_symop_operation_xyz
'x, y, z'
'-x, y, -z+1/2'
'x+1/2, y+1/2, z'
'-x+1/2, y+1/2, -z+1/2'
'-x, -y, -z'
'x, -y, z-1/2'
'-x+1/2, -y+1/2, -z'
'x+1/2, -y+1/2, z-1/2'

loop_
_atom_site_label
_atom_site_type_symbol
_atom_site_fract_x
_atom_site_fract_y
_atom_site_fract_z
_atom_site_U_iso_or_equiv
_atom_site_adp_type
_atom_site_occupancy
_atom_site_site_symmetry_order
_atom_site_calc_flag
_atom_site_refinement_flags_posn
_atom_site_refinement_flags_adp
_atom_site_refinement_flags_occupancy
_atom_site_disorder_assembly
_atom_site_disorder_group
Cs1 Cs 0.000000 0.000000 0.500000 0.01662(5) Uani 1 2 d S . P . .
Cs3 Cs -0.24893(2) 0.99898(2) 0.12508(2) 0.01635(4) Uani 1 1 d . . . . .
Cs5 Cs -0.500000 -0.00842(2) -0.250000 0.01630(5) Uani 1 2 d S T P . .
Cs2 Cs -0.12375(2) 0.49488(2) 0.31283(2) 0.01618(4) Uani 1 1 d . . . . .
Cs4 Cs -0.37176(2) 0.48660(2) -0.05989(2) 0.01625(4) Uani 1 1 d . . . . .
Cl12 Cl -0.44859(2) 0.28064(4) -0.16833(2) 0.01784(9) Uani 1 1 d . . . . .
Cl7 Cl -0.17233(2) 0.79576(4) 0.23728(2) 0.01876(9) Uani 1 1 d . . . . .
Cl5 Cl -0.19732(2) 0.30133(4) 0.19778(2) 0.01912(9) Uani 1 1 d . . . . .
Cl1 Cl -0.06657(2) -0.26992(4) 0.41754(2) 0.02031(9) Uani 1 1 d . . . . .
Cl2 Cl 0.07677(2) -0.03371(5) 0.48936(2) 0.01902(9) Uani 1 1 d . . . . .
Cl4 Cl -0.19928(2) 0.45793(5) 0.32617(2) 0.02195(9) Uani 1 1 d . . . . .
Cl9 Cl -0.29819(2) 0.74107(5) 0.02702(2) 0.02124(9) Uani 1 1 d . . . . .
Cl11 Cl -0.43773(2) 0.75860(4) -0.14353(2) 0.02050(9) Uani 1 1 d . . . . .
Cl8 Cl -0.17831(2) 1.04672(4) 0.10803(2) 0.01921(9) Uani 1 1 d . . . . .
Cl6 Cl -0.06137(2) 0.53911(5) 0.28266(2) 0.02056(10) Uani 1 1 d . . . . .
Cl3 Cl -0.05379(2) 0.24227(5) 0.39947(2) 0.02730(11) Uani 1 1 d . . . . .
Cl10 Cl -0.32747(2) 1.20745(5) 0.02310(2) 0.02684(10) Uani 1 1 d . . . . .
N8 N -0.72196(5) 0.50394(15) -0.20631(6) 0.0184(3) Uani 1 1 d . . . . .
H8 H -0.748406 0.501979 -0.245167 0.022 Uiso 1 1 calc R U . . .
N4 N -0.47000(5) 0.56669(16) 0.20822(6) 0.0189(3) Uani 1 1 d . . . . .
H4 H -0.494350 0.619304 0.199675 0.023 Uiso 1 1 calc R U . . .
N3 N -0.40824(5) 0.43388(16) 0.23001(6) 0.0193(3) Uani 1 1 d . . . . .
H3 H -0.383883 0.381374 0.238522 0.023 Uiso 1 1 calc R U . . .
N1 N -0.43806(5) 1.05673(17) 0.00106(7) 0.0234(3) Uani 1 1 d . . . . .
H1 H -0.436064 1.110631 0.028261 0.028 Uiso 1 1 calc R U . . .
N2 N -0.44226(6) 0.92124(17) -0.06682(7) 0.0240(4) Uani 1 1 d . . . . .
H2 H -0.443697 0.867860 -0.093671 0.029 Uiso 1 1 calc R U . . .
N5 N -0.68551(5) -0.06502(17) 0.12435(6) 0.0206(3) Uani 1 1 d . . . . .
H5 H -0.687032 -0.118702 0.148670 0.025 Uiso 1 1 calc R U . . .
N6 N -0.68183(5) 0.07075(16) 0.06284(6) 0.0203(3) Uani 1 1 d . . . . .
H6 H -0.680468 0.124887 0.038466 0.024 Uiso 1 1 calc R U . . .
N7 N -0.65520(6) 0.50949(18) -0.10835(7) 0.0253(4) Uani 1 1 d . . . . .
H7 H -0.628651 0.510224 -0.069538 0.030 Uiso 1 1 calc R U . . .
C23 C -0.64379(6) -0.09919(19) 0.13810(7) 0.0202(4) Uani 1 1 d . . . . .
H23A H -0.640647 -0.200466 0.138015 0.024 Uiso 1 1 calc R U . . .
H23B H -0.619411 -0.063667 0.174265 0.024 Uiso 1 1 calc R U . . .
C10 C -0.43170(7) 0.66286(19) 0.23560(8) 0.0239(4) Uani 1 1 d . . . . .
H10A H -0.419605 0.685339 0.272362 0.029 Uiso 1 1 calc R U . . .
H10B H -0.440537 0.749977 0.215084 0.029 Uiso 1 1 calc R U . . .
C11 C -0.45813(6) 0.44765(19) 0.24602(7) 0.0195(4) Uani 1 1 d . . . . .
H11A H -0.480558 0.375847 0.226578 0.023 Uiso 1 1 calc R U . . .
H11B H -0.455346 0.481453 0.276249 0.023 Uiso 1 1 calc R U . . .
C12 C -0.41499(6) 0.38620(18) 0.26754(7) 0.0186(4) Uani 1 1 d . . . . .
H12A H -0.391408 0.419188 0.304510 0.022 Uiso 1 1 calc R U . . .
H12B H -0.415810 0.284112 0.268104 0.022 Uiso 1 1 calc R U . . .
C14 C -0.70982(6) 0.65412(18) -0.18783(7) 0.0191(4) Uani 1 1 d . . . . .
H14A H -0.734017 0.703180 -0.195477 0.023 Uiso 1 1 calc R U . . .
H14B H -0.702680 0.701502 -0.207294 0.023 Uiso 1 1 calc R U . . .
C4 C -0.47715(6) 0.87007(19) -0.06809(7) 0.0194(4) Uani 1 1 d . . . . .
H4A H -0.472216 0.772025 -0.056973 0.023 Uiso 1 1 calc R U . . .
H4B H -0.505257 0.877720 -0.104896 0.023 Uiso 1 1 calc R U . . .
C7 C -0.48300(7) 0.5102(2) 0.15643(8) 0.0240(4) Uani 1 1 d . . . . .
H7A H -0.485336 0.586445 0.134814 0.029 Uiso 1 1 calc R U . . .
H7B H -0.510986 0.463595 0.134886 0.029 Uiso 1 1 calc R U . . .
C8 C -0.44826(7) 0.4057(2) 0.17190(8) 0.0248(4) Uani 1 1 d . . . . .
H8A H -0.458170 0.309907 0.168128 0.030 Uiso 1 1 calc R U . . .
H8B H -0.442180 0.417413 0.148048 0.030 Uiso 1 1 calc R U . . .
C9 C -0.39789(6) 0.5875(2) 0.23777(8) 0.0232(4) Uani 1 1 d . . . . .
H9A H -0.398857 0.622387 0.209066 0.028 Uiso 1 1 calc R U . . .
H9B H -0.368987 0.603940 0.272842 0.028 Uiso 1 1 calc R U . . .
C15 C -0.73037(7) 0.4285(2) -0.17408(8) 0.0238(4) Uani 1 1 d . . . . .
H15A H -0.740864 0.333926 -0.188293 0.029 Uiso 1 1 calc R U . . .
H15B H -0.752203 0.478202 -0.176541 0.029 Uiso 1 1 calc R U . . .
C3 C -0.47616(6) 0.96136(19) -0.02849(8) 0.0210(4) Uani 1 1 d . . . . .
H3A H -0.502695 1.016117 -0.048693 0.025 Uiso 1 1 calc R U . . .
H3B H -0.473964 0.901911 -0.002589 0.025 Uiso 1 1 calc R U . . .
C19 C -0.64461(7) -0.0300(2) 0.09502(8) 0.0236(4) Uani 1 1 d . . . . .
H19A H -0.617544 0.019547 0.112732 0.028 Uiso 1 1 calc R U . . .
H19B H -0.648164 -0.101211 0.070994 0.028 Uiso 1 1 calc R U . . .
C24 C -0.68700(8) 0.0878(2) 0.13286(9) 0.0325(5) Uani 1 1 d . . . . .
H24A H -0.665164 0.110441 0.171525 0.039 Uiso 1 1 calc R U . . .
H24B H -0.715307 0.112434 0.120111 0.039 Uiso 1 1 calc R U . . .
C21 C -0.72401(7) -0.0065(2) 0.02897(8) 0.0274(4) Uani 1 1 d . . . . .
H21A H -0.728057 -0.060147 0.000594 0.033 Uiso 1 1 calc R U . . .
H21B H -0.747878 0.059685 0.011570 0.033 Uiso 1 1 calc R U . . .
C22 C -0.72310(6) -0.1051(2) 0.06650(8) 0.0258(4) Uani 1 1 d . . . . .
H22A H -0.749993 -0.097087 0.059304 0.031 Uiso 1 1 calc R U . . .
H22B H -0.720025 -0.201952 0.059992 0.031 Uiso 1 1 calc R U . . .
C2 C -0.39863(7) 0.9016(2) -0.01187(10) 0.0323(5) Uani 1 1 d . . . . .
H2A H -0.376621 0.942418 -0.011088 0.039 Uiso 1 1 calc R U . . .
H2B H -0.392483 0.801839 -0.003718 0.039 Uiso 1 1 calc R U . . .
C16 C -0.68622(7) 0.4316(2) -0.19907(8) 0.0241(4) Uani 1 1 d . . . . .
H16A H -0.692698 0.332001 -0.207307 0.029 Uiso 1 1 calc R U . . .
H16B H -0.683190 0.471752 -0.223688 0.029 Uiso 1 1 calc R U . . .
C13 C -0.67079(7) 0.6555(2) -0.12666(8) 0.0299(5) Uani 1 1 d . . . . .
H13A H -0.647888 0.713460 -0.118995 0.036 Uiso 1 1 calc R U . . .
H13B H -0.678977 0.694672 -0.107190 0.036 Uiso 1 1 calc R U . . .
C20 C -0.67841(8) 0.1701(2) 0.10096(9) 0.0318(5) Uani 1 1 d . . . . .
H20A H -0.699522 0.245390 0.080405 0.038 Uiso 1 1 calc R U . . .
H20B H -0.649601 0.211607 0.125937 0.038 Uiso 1 1 calc R U . . .
C5 C -0.44277(8) 1.1563(2) -0.03761(10) 0.0350(5) Uani 1 1 d . . . . .
H5A H -0.416821 1.213729 -0.018318 0.042 Uiso 1 1 calc R U . . .
H5B H -0.467352 1.218173 -0.053484 0.042 Uiso 1 1 calc R U . . .
C1 C -0.39770(8) 0.9717(3) 0.02982(9) 0.0416(6) Uani 1 1 d . . . . .
H1A H -0.395935 0.901208 0.052745 0.050 Uiso 1 1 calc R U . . .
H1B H -0.372396 1.032228 0.053033 0.050 Uiso 1 1 calc R U . . .
C6 C -0.44964(9) 1.0735(2) -0.08213(9) 0.0407(6) Uani 1 1 d . . . . .
H6A H -0.479010 1.087523 -0.116724 0.049 Uiso 1 1 calc R U . . .
H6B H -0.429498 1.104979 -0.086200 0.049 Uiso 1 1 calc R U . . .
C17 C -0.64514(8) 0.4511(3) -0.14099(11) 0.0555(8) Uani 1 1 d . . . . .
H17A H -0.630401 0.361252 -0.125750 0.067 Uiso 1 1 calc R U . . .
H17B H -0.625974 0.514851 -0.139529 0.067 Uiso 1 1 calc R U . . .
C18 C -0.68828(11) 0.4226(4) -0.11553(11) 0.0699(11) Uani 1 1 d . . . . .
H18A H -0.692802 0.456738 -0.091650 0.084 Uiso 1 1 calc R U . . .
H18B H -0.678284 0.325786 -0.105545 0.084 Uiso 1 1 calc R U . . .

loop_
_atom_site_aniso_label
_atom_site_aniso_U_11
_atom_site_aniso_U_22
_atom_site_aniso_U_33
_atom_site_aniso_U_23
_atom_site_aniso_U_13
_atom_site_aniso_U_12
Cs1 0.01484(9) 0.01590(9) 0.01753(9) 0.00120(5) 0.01007(8) 0.00018(5)
Cs3 0.01500(8) 0.01817(7) 0.01532(8) 0.00052(4) 0.00984(7) 0.00003(4)
Cs5 0.01740(9) 0.01617(8) 0.01693(9) 0.000 0.01207(8) 0.000
Cs2 0.01459(8) 0.01745(7) 0.01591(8) 0.00036(4) 0.00988(7) 0.00005(4)
Cs4 0.01603(7) 0.01621(7) 0.01607(7) -0.00024(4) 0.01048(6) 0.00010(4)
Cl12 0.0152(2) 0.01763(19) 0.01707(19) 0.00053(15) 0.00918(17) -0.00018(15)
Cl7 0.0157(2) 0.0191(2) 0.0217(2) 0.00275(16) 0.01243(18) 0.00089(15)
Cl5 0.0208(2) 0.0197(2) 0.0198(2) -0.00203(15) 0.01469(19) -0.00180(16)
Cl1 0.0224(2) 0.0189(2) 0.0169(2) 0.00041(15) 0.01188(19) -0.00186(16)
Cl2 0.0161(2) 0.0230(2) 0.0160(2) -0.00312(16) 0.00988(18) -0.00204(16)
Cl4 0.0145(2) 0.0346(2) 0.0150(2) 0.00027(17) 0.00902(18) 0.00028(18)
Cl9 0.0236(2) 0.0192(2) 0.0183(2) -0.00021(15) 0.01287(19) -0.00348(16)
Cl11 0.0230(2) 0.0189(2) 0.0184(2) 0.00083(15) 0.01322(19) 0.00320(16)
Cl8 0.0192(2) 0.0187(2) 0.0227(2) 0.00019(16) 0.01515(19) 0.00037(16)
Cl6 0.0246(2) 0.0178(2) 0.0275(2) -0.00036(15) 0.0207(2) -0.00015(15)
Cl3 0.0192(2) 0.0237(2) 0.0263(2) 0.00837(18) 0.0098(2) 0.00082(17)
Cl10 0.0251(2) 0.0254(2) 0.0228(2) 0.00728(18) 0.0129(2) 0.00607(18)
N8 0.0163(8) 0.0162(7) 0.0139(7) -0.0007(5) 0.0063(7) 0.0003(6)
N4 0.0160(8) 0.0204(7) 0.0213(8) 0.0019(6) 0.0128(7) 0.0030(6)
N3 0.0150(8) 0.0208(8) 0.0214(8) -0.0002(6) 0.0118(7) 0.0029(6)
N1 0.0177(8) 0.0277(9) 0.0229(8) -0.0122(7) 0.0127(7) -0.0044(6)
N2 0.0315(10) 0.0235(8) 0.0277(9) -0.0095(7) 0.0241(8) -0.0077(7)
N5 0.0208(8) 0.0232(8) 0.0195(8) 0.0056(6) 0.0141(7) 0.0024(6)
N6 0.0213(8) 0.0203(8) 0.0161(7) 0.0028(6) 0.0111(7) -0.0019(6)
N7 0.0187(9) 0.0278(9) 0.0140(8) 0.0020(6) 0.0043(7) -0.0007(6)
C23 0.0145(9) 0.0196(9) 0.0181(9) 0.0010(7) 0.0073(8) 0.0014(7)
C10 0.0311(11) 0.0129(8) 0.0284(10) -0.0030(7) 0.0201(9) -0.0047(7)
C11 0.0218(10) 0.0190(9) 0.0207(9) 0.0003(7) 0.0154(8) -0.0026(7)
C12 0.0185(9) 0.0158(8) 0.0164(8) 0.0017(6) 0.0095(8) 0.0005(7)
C14 0.0193(9) 0.0154(8) 0.0236(9) 0.0019(7) 0.0147(8) 0.0009(7)
C4 0.0180(9) 0.0182(8) 0.0195(9) -0.0025(7) 0.0114(8) -0.0024(7)
C7 0.0181(10) 0.0300(10) 0.0148(9) 0.0016(7) 0.0070(8) -0.0010(7)
C8 0.0286(11) 0.0265(10) 0.0179(9) -0.0055(7) 0.0149(9) -0.0003(8)
C9 0.0176(9) 0.0249(9) 0.0256(10) -0.0013(7) 0.0138(8) -0.0070(7)
C15 0.0209(10) 0.0205(9) 0.0355(11) 0.0015(8) 0.0210(9) -0.0027(7)
C3 0.0224(10) 0.0210(9) 0.0246(9) -0.0023(7) 0.0177(9) -0.0035(7)
C19 0.0189(9) 0.0282(10) 0.0255(10) 0.0001(8) 0.0156(9) 0.0014(7)
C24 0.0464(14) 0.0299(11) 0.0293(11) 0.0002(8) 0.0286(11) 0.0119(10)
C21 0.0174(10) 0.0359(11) 0.0172(9) -0.0004(8) 0.0066(9) -0.0050(8)
C22 0.0155(9) 0.0264(10) 0.0262(10) 0.0033(8) 0.0099(9) -0.0023(7)
C2 0.0192(10) 0.0235(10) 0.0503(14) -0.0060(9) 0.0215(11) 0.0003(8)
C16 0.0341(12) 0.0202(9) 0.0294(10) 0.0002(7) 0.0258(10) 0.0026(8)
C13 0.0283(11) 0.0229(10) 0.0255(10) -0.0082(8) 0.0124(10) -0.0030(8)
C20 0.0472(14) 0.0145(9) 0.0373(12) -0.0042(8) 0.0295(11) -0.0007(9)
C5 0.0396(13) 0.0148(9) 0.0656(16) 0.0029(9) 0.0412(13) 0.0017(8)
C1 0.0180(11) 0.0718(18) 0.0197(11) 0.0043(11) 0.0060(10) 0.0097(11)
C6 0.0557(16) 0.0309(12) 0.0259(11) 0.0026(9) 0.0231(12) -0.0175(11)
C17 0.0217(12) 0.0656(18) 0.0508(16) -0.0287(14) 0.0121(12) 0.0112(12)
C18 0.068(2) 0.096(2) 0.0258(13) 0.0023(14) 0.0233(14) -0.0534(19)

loop_
_atom_type_symbol
_atom_type_description
_atom_type_scat_dispersion_real
_atom_type_scat_dispersion_imag
_atom_type_scat_source
Cs Cs -0.3680 2.1192 'International Tables Vol C Tables 4.2.6.8 and 6.1.1.4'
Cl Cl 0.1484 0.1585 'International Tables Vol C Tables 4.2.6.8 and 6.1.1.4'
N N 0.0061 0.0033 'International Tables Vol C Tables 4.2.6.8 and 6.1.1.4'
H H 0.0000 0.0000 'International Tables Vol C Tables 4.2.6.8 and 6.1.1.4'
C C 0.0033 0.0016 'International Tables Vol C Tables 4.2.6.8 and 6.1.1.4'

loop_
_geom_angle_atom_site_label_1
_geom_angle_atom_site_label_2
_geom_angle_atom_site_label_3
_geom_angle
_geom_angle_site_symmetry_1
_geom_angle_site_symmetry_3
_geom_angle_publ_flag
Cl3 Cs1 Cl3 179.999(19) . 5_556 ?
Cl3 Cs1 Cl1 94.616(13) . . ?
Cl3 Cs1 Cl1 85.385(14) 5_556 . ?
Cl3 Cs1 Cl1 85.385(14) . 5_556 ?
Cl3 Cs1 Cl1 94.614(13) 5_556 5_556 ?
Cl1 Cs1 Cl1 179.999(18) . 5_556 ?
Cl3 Cs1 Cl2 91.032(13) . . ?
Cl3 Cs1 Cl2 88.967(13) 5_556 . ?
Cl1 Cs1 Cl2 99.343(11) . . ?
Cl1 Cs1 Cl2 80.657(11) 5_556 . ?
Cl3 Cs1 Cl2 88.968(12) . 5_556 ?
Cl3 Cs1 Cl2 91.033(13) 5_556 5_556 ?
Cl1 Cs1 Cl2 80.657(11) . 5_556 ?
Cl1 Cs1 Cl2 99.343(11) 5_556 5_556 ?
Cl2 Cs1 Cl2 180.0 . 5_556 ?
Cl8 Cs3 Cl10 97.269(13) . . ?
Cl8 Cs3 Cl5 78.079(11) . 1_565 ?
Cl10 Cs3 Cl5 86.483(14) . 1_565 ?
Cl8 Cs3 Cl9 88.912(12) . . ?
Cl10 Cs3 Cl9 84.909(14) . . ?
Cl5 Cs3 Cl9 163.361(11) 1_565 . ?
Cl8 Cs3 Cl7 88.290(12) . . ?
Cl10 Cs3 Cl7 173.483(12) . . ?
Cl5 Cs3 Cl7 91.366(13) 1_565 . ?
Cl9 Cs3 Cl7 98.647(13) . . ?
Cl8 Cs3 Cl4 166.817(12) . 4_455 ?
Cl10 Cs3 Cl4 92.413(13) . 4_455 ?
Cl5 Cs3 Cl4 93.674(11) 1_565 4_455 ?
Cl9 Cs3 Cl4 100.885(12) . 4_455 ?
Cl7 Cs3 Cl4 81.578(11) . 4_455 ?
Cl6 Cs5 Cl6 170.009(17) 8_455 7_455 ?
Cl6 Cs5 Cl12 91.617(11) 8_455 . ?
Cl6 Cs5 Cl12 96.427(11) 7_455 . ?
Cl6 Cs5 Cl12 96.426(11) 8_455 2_454 ?
Cl6 Cs5 Cl12 91.618(11) 7_455 2_454 ?
Cl12 Cs5 Cl12 72.821(16) . 2_454 ?
Cl6 Cs5 Cl11 93.059(12) 8_455 2_444 ?
Cl6 Cs5 Cl11 80.451(12) 7_455 2_444 ?
Cl12 Cs5 Cl11 166.360(11) . 2_444 ?
Cl12 Cs5 Cl11 93.914(12) 2_454 2_444 ?
Cl6 Cs5 Cl11 80.451(12) 8_455 1_545 ?
Cl6 Cs5 Cl11 93.059(12) 7_455 1_545 ?
Cl12 Cs5 Cl11 93.915(13) . 1_545 ?
Cl12 Cs5 Cl11 166.361(11) 2_454 1_545 ?
Cl11 Cs5 Cl11 99.493(17) 2_444 1_545 ?
Cl6 Cs2 Cl3 86.623(13) . . ?
Cl6 Cs2 Cl1 93.471(12) . 1_565 ?
Cl3 Cs2 Cl1 89.310(14) . 1_565 ?
Cl6 Cs2 Cl5 92.098(12) . . ?
Cl3 Cs2 Cl5 100.471(14) . . ?
Cl1 Cs2 Cl5 169.015(12) 1_565 . ?
Cl6 Cs2 Cl7 82.955(11) . . ?
Cl3 Cs2 Cl7 165.923(12) . . ?
Cl1 Cs2 Cl7 81.928(13) 1_565 . ?
Cl5 Cs2 Cl7 89.375(13) . . ?
Cl6 Cs2 Cl4 172.520(11) . . ?
Cl3 Cs2 Cl4 99.353(13) . . ?
Cl1 Cs2 Cl4 91.110(12) 1_565 . ?
Cl5 Cs2 Cl4 82.435(12) . . ?
Cl7 Cs2 Cl4 91.849(12) . . ?
Cl10 Cs4 Cl8 97.616(12) 1_545 7_465 ?
Cl10 Cs4 Cl12 91.031(13) 1_545 . ?
Cl8 Cs4 Cl12 83.822(11) 7_465 . ?
Cl10 Cs4 Cl9 100.501(14) 1_545 . ?
Cl8 Cs4 Cl9 88.536(12) 7_465 . ?
Cl12 Cs4 Cl9 166.932(11) . . ?
Cl10 Cs4 Cl11 165.055(13) 1_545 . ?
Cl8 Cs4 Cl11 96.114(11) 7_465 . ?
Cl12 Cs4 Cl11 84.597(13) . . ?
Cl9 Cs4 Cl11 85.700(14) . . ?
Cl10 Cs4 Cl2 84.085(12) 1_545 8_455 ?
Cl8 Cs4 Cl2 177.962(11) 7_465 8_455 ?
Cl12 Cs4 Cl2 97.294(11) . 8_455 ?
Cl9 Cs4 Cl2 90.051(11) . 8_455 ?
Cl11 Cs4 Cl2 82.314(11) . 8_455 ?
Cs4 Cl12 Cs5 160.951(15) . . ?
Cs2 Cl7 Cs3 157.469(15) . . ?
Cs2 Cl5 Cs3 155.242(14) . 1_545 ?
Cs1 Cl1 Cs2 161.737(15) . 1_545 ?
Cs1 Cl2 Cs4 159.284(15) . 8_556 ?
Cs3 Cl4 Cs2 160.575(16) 4_445 . ?
Cs4 Cl9 Cs3 158.545(16) . . ?
Cs4 Cl11 Cs5 164.339(15) . 1_565 ?
Cs3 Cl8 Cs4 161.119(15) . 7_465 ?
Cs2 Cl6 Cs5 167.730(16) . 7_455 ?
Cs2 Cl3 Cs1 162.351(18) . . ?
Cs4 Cl10 Cs3 157.745(18) 1_565 . ?
C15 N8 C16 109.49(14) . . ?
C15 N8 C14 110.13(14) . . ?
C16 N8 C14 110.11(15) . . ?
C15 N8 H8 109.0 . . ?
C16 N8 H8 109.0 . . ?
C14 N8 H8 109.0 . . ?
C7 N4 C11 109.78(14) . . ?
C7 N4 C10 109.73(15) . . ?
C11 N4 C10 109.29(15) . . ?
C7 N4 H4 109.3 . . ?
C11 N4 H4 109.3 . . ?
C10 N4 H4 109.3 . . ?
C9 N3 C8 109.88(15) . . ?
C9 N3 C12 110.11(14) . . ?
C8 N3 C12 109.79(15) . . ?
C9 N3 H3 109.0 . . ?
C8 N3 H3 109.0 . . ?
C12 N3 H3 109.0 . . ?
C3 N1 C5 110.54(16) . . ?
C3 N1 C1 109.49(17) . . ?
C5 N1 C1 109.98(17) . . ?
C3 N1 H1 108.9 . . ?
C5 N1 H1 108.9 . . ?
C1 N1 H1 108.9 . . ?
C2 N2 C4 111.25(16) . . ?
C2 N2 C6 109.92(16) . . ?
C4 N2 C6 109.16(17) . . ?
C2 N2 H2 108.8 . . ?
C4 N2 H2 108.8 . . ?
C6 N2 H2 108.8 . . ?
C24 N5 C22 110.44(16) . . ?
C24 N5 C23 109.74(16) . . ?
C22 N5 C23 110.06(15) . . ?
C24 N5 H5 108.9 . . ?
C22 N5 H5 108.9 . . ?
C23 N5 H5 108.9 . . ?
C21 N6 C20 110.36(17) . . ?
C21 N6 C19 110.60(15) . . ?
C20 N6 C19 109.50(16) . . ?
C21 N6 H6 108.8 . . ?
C20 N6 H6 108.8 . . ?
C19 N6 H6 108.8 . . ?
C18 N7 C13 110.7(2) . . ?
C18 N7 C17 110.3(2) . . ?
C13 N7 C17 108.27(19) . . ?
C18 N7 H7 109.2 . . ?
C13 N7 H7 109.2 . . ?
C17 N7 H7 109.2 . . ?
N5 C23 C19 108.15(15) . . ?
N5 C23 H23A 110.1 . . ?
C19 C23 H23A 110.1 . . ?
N5 C23 H23B 110.1 . . ?
C19 C23 H23B 110.1 . . ?
H23A C23 H23B 108.4 . . ?
N4 C10 C9 107.95(14) . . ?
N4 C10 H10A 110.1 . . ?
C9 C10 H10A 110.1 . . ?
N4 C10 H10B 110.1 . . ?
C9 C10 H10B 110.1 . . ?
H10A C10 H10B 108.4 . . ?
N4 C11 C12 108.10(14) . . ?
N4 C11 H11A 110.1 . . ?
C12 C11 H11A 110.1 . . ?
N4 C11 H11B 110.1 . . ?
C12 C11 H11B 110.1 . . ?
H11A C11 H11B 108.4 . . ?
N3 C12 C11 107.45(14) . . ?
N3 C12 H12A 110.2 . . ?
C11 C12 H12A 110.2 . . ?
N3 C12 H12B 110.2 . . ?
C11 C12 H12B 110.2 . . ?
H12A C12 H12B 108.5 . . ?
N8 C14 C13 108.43(14) . . ?
N8 C14 H14A 110.0 . . ?
C13 C14 H14A 110.0 . . ?
N8 C14 H14B 110.0 . . ?
C13 C14 H14B 110.0 . . ?
H14A C14 H14B 108.4 . . ?
N2 C4 C3 107.89(14) . . ?
N2 C4 H4A 110.1 . . ?
C3 C4 H4A 110.1 . . ?
N2 C4 H4B 110.1 . . ?
C3 C4 H4B 110.1 . . ?
H4A C4 H4B 108.4 . . ?
N4 C7 C8 107.86(15) . . ?
N4 C7 H7A 110.1 . . ?
C8 C7 H7A 110.1 . . ?
N4 C7 H7B 110.1 . . ?
C8 C7 H7B 110.1 . . ?
H7A C7 H7B 108.4 . . ?
N3 C8 C7 107.70(15) . . ?
N3 C8 H8A 110.2 . . ?
C7 C8 H8A 110.2 . . ?
N3 C8 H8B 110.2 . . ?
C7 C8 H8B 110.2 . . ?
H8A C8 H8B 108.5 . . ?
N3 C9 C10 107.56(15) . . ?
N3 C9 H9A 110.2 . . ?
C10 C9 H9A 110.2 . . ?
N3 C9 H9B 110.2 . . ?
C10 C9 H9B 110.2 . . ?
H9A C9 H9B 108.5 . . ?
N8 C15 C18 107.71(16) . . ?
N8 C15 H15A 110.2 . . ?
C18 C15 H15A 110.2 . . ?
N8 C15 H15B 110.2 . . ?
C18 C15 H15B 110.2 . . ?
H15A C15 H15B 108.5 . . ?
N1 C3 C4 108.53(15) . . ?
N1 C3 H3A 110.0 . . ?
C4 C3 H3A 110.0 . . ?
N1 C3 H3B 110.0 . . ?
C4 C3 H3B 110.0 . . ?
H3A C3 H3B 108.4 . . ?
N6 C19 C23 107.88(15) . . ?
N6 C19 H19A 110.1 . . ?
C23 C19 H19A 110.1 . . ?
N6 C19 H19B 110.1 . . ?
C23 C19 H19B 110.1 . . ?
H19A C19 H19B 108.4 . . ?
N5 C24 C20 108.44(15) . . ?
N5 C24 H24A 110.0 . . ?
C20 C24 H24A 110.0 . . ?
N5 C24 H24B 110.0 . . ?
C20 C24 H24B 110.0 . . ?
H24A C24 H24B 108.4 . . ?
N6 C21 C22 108.13(16) . . ?
N6 C21 H21A 110.1 . . ?
C22 C21 H21A 110.1 . . ?
N6 C21 H21B 110.1 . . ?
C22 C21 H21B 110.1 . . ?
H21A C21 H21B 108.4 . . ?
N5 C22 C21 108.23(16) . . ?
N5 C22 H22A 110.1 . . ?
C21 C22 H22A 110.1 . . ?
N5 C22 H22B 110.1 . . ?
C21 C22 H22B 110.1 . . ?
H22A C22 H22B 108.4 . . ?
N2 C2 C1 108.92(17) . . ?
N2 C2 H2A 109.9 . . ?
C1 C2 H2A 109.9 . . ?
N2 C2 H2B 109.9 . . ?
C1 C2 H2B 109.9 . . ?
H2A C2 H2B 108.3 . . ?
C17 C16 N8 108.01(16) . . ?
C17 C16 H16A 110.1 . . ?
N8 C16 H16A 110.1 . . ?
C17 C16 H16B 110.1 . . ?
N8 C16 H16B 110.1 . . ?
H16A C16 H16B 108.4 . . ?
N7 C13 C14 108.67(15) . . ?
N7 C13 H13A 110.0 . . ?
C14 C13 H13A 110.0 . . ?
N7 C13 H13B 110.0 . . ?
C14 C13 H13B 110.0 . . ?
H13A C13 H13B 108.3 . . ?
N6 C20 C24 108.12(16) . . ?
N6 C20 H20A 110.1 . . ?
C24 C20 H20A 110.1 . . ?
N6 C20 H20B 110.1 . . ?
C24 C20 H20B 110.1 . . ?
H20A C20 H20B 108.4 . . ?
N1 C5 C6 108.95(16) . . ?
N1 C5 H5A 109.9 . . ?
C6 C5 H5A 109.9 . . ?
N1 C5 H5B 109.9 . . ?
C6 C5 H5B 109.9 . . ?
H5A C5 H5B 108.3 . . ?
N1 C1 C2 108.93(18) . . ?
N1 C1 H1A 109.9 . . ?
C2 C1 H1A 109.9 . . ?
N1 C1 H1B 109.9 . . ?
C2 C1 H1B 109.9 . . ?
H1A C1 H1B 108.3 . . ?
N2 C6 C5 108.41(16) . . ?
N2 C6 H6A 110.0 . . ?
C5 C6 H6A 110.0 . . ?
N2 C6 H6B 110.0 . . ?
C5 C6 H6B 110.0 . . ?
H6A C6 H6B 108.4 . . ?
N7 C17 C16 109.76(19) . . ?
N7 C17 H17A 109.7 . . ?
C16 C17 H17A 109.7 . . ?
N7 C17 H17B 109.7 . . ?
C16 C17 H17B 109.7 . . ?
H17A C17 H17B 108.2 . . ?
N7 C18 C15 110.12(18) . . ?
N7 C18 H18A 109.6 . . ?
C15 C18 H18A 109.6 . . ?
N7 C18 H18B 109.6 . . ?
C15 C18 H18B 109.6 . . ?
H18A C18 H18B 108.2 . . ?

loop_
_geom_bond_atom_site_label_1
_geom_bond_atom_site_label_2
_geom_bond_distance
_geom_bond_site_symmetry_2
_geom_bond_publ_flag
Cs1 Cl3 3.3630(5) . ?
Cs1 Cl3 3.3630(5) 5_556 ?
Cs1 Cl1 3.3937(5) . ?
Cs1 Cl1 3.3938(5) 5_556 ?
Cs1 Cl2 3.4162(5) . ?
Cs1 Cl2 3.4163(5) 5_556 ?
Cs3 Cl8 3.3343(5) . ?
Cs3 Cl10 3.3392(6) . ?
Cs3 Cl5 3.4179(5) 1_565 ?
Cs3 Cl9 3.4252(5) . ?
Cs3 Cl7 3.4259(5) . ?
Cs3 Cl4 3.4269(5) 4_455 ?
Cs5 Cl6 3.3444(4) 8_455 ?
Cs5 Cl6 3.3444(4) 7_455 ?
Cs5 Cl12 3.4085(5) . ?
Cs5 Cl12 3.4086(5) 2_454 ?
Cs5 Cl11 3.4216(5) 2_444 ?
Cs5 Cl11 3.4216(5) 1_545 ?
Cs2 Cl6 3.3324(4) . ?
Cs2 Cl3 3.3496(5) . ?
Cs2 Cl1 3.3946(5) 1_565 ?
Cs2 Cl5 3.3977(5) . ?
Cs2 Cl7 3.4183(5) . ?
Cs2 Cl4 3.4321(5) . ?
Cs4 Cl10 3.3351(5) 1_545 ?
Cs4 Cl8 3.3362(5) 7_465 ?
Cs4 Cl12 3.3887(5) . ?
Cs4 Cl9 3.4113(5) . ?
Cs4 Cl11 3.4121(5) . ?
Cs4 Cl2 3.4356(5) 8_455 ?
N8 C15 1.492(2) . ?
N8 C16 1.493(2) . ?
N8 C14 1.498(2) . ?
N8 H8 0.9800 . ?
N4 C7 1.494(2) . ?
N4 C11 1.496(2) . ?
N4 C10 1.498(2) . ?
N4 H4 0.9800 . ?
N3 C9 1.493(2) . ?
N3 C8 1.494(2) . ?
N3 C12 1.496(2) . ?
N3 H3 0.9800 . ?
N1 C3 1.483(2) . ?
N1 C5 1.484(3) . ?
N1 C1 1.490(3) . ?
N1 H1 0.9800 . ?
N2 C2 1.483(3) . ?
N2 C4 1.490(2) . ?
N2 C6 1.492(3) . ?
N2 H2 0.9800 . ?
N5 C24 1.485(3) . ?
N5 C22 1.492(2) . ?
N5 C23 1.494(2) . ?
N5 H5 0.9800 . ?
N6 C21 1.491(3) . ?
N6 C20 1.492(2) . ?
N6 C19 1.492(2) . ?
N6 H6 0.9800 . ?
N7 C18 1.472(3) . ?
N7 C13 1.476(3) . ?
N7 C17 1.484(3) . ?
N7 H7 0.9800 . ?
C23 C19 1.533(3) . ?
C23 H23A 0.9700 . ?
C23 H23B 0.9700 . ?
C10 C9 1.524(3) . ?
C10 H10A 0.9700 . ?
C10 H10B 0.9700 . ?
C11 C12 1.526(3) . ?
C11 H11A 0.9700 . ?
C11 H11B 0.9700 . ?
C12 H12A 0.9700 . ?
C12 H12B 0.9700 . ?
C14 C13 1.519(3) . ?
C14 H14A 0.9700 . ?
C14 H14B 0.9700 . ?
C4 C3 1.535(2) . ?
C4 H4A 0.9700 . ?
C4 H4B 0.9700 . ?
C7 C8 1.524(3) . ?
C7 H7A 0.9700 . ?
C7 H7B 0.9700 . ?
C8 H8A 0.9700 . ?
C8 H8B 0.9700 . ?
C9 H9A 0.9700 . ?
C9 H9B 0.9700 . ?
C15 C18 1.503(3) . ?
C15 H15A 0.9700 . ?
C15 H15B 0.9700 . ?
C3 H3A 0.9700 . ?
C3 H3B 0.9700 . ?
C19 H19A 0.9700 . ?
C19 H19B 0.9700 . ?
C24 C20 1.520(3) . ?
C24 H24A 0.9700 . ?
C24 H24B 0.9700 . ?
C21 C22 1.523(3) . ?
C21 H21A 0.9700 . ?
C21 H21B 0.9700 . ?
C22 H22A 0.9700 . ?
C22 H22B 0.9700 . ?
C2 C1 1.493(3) . ?
C2 H2A 0.9700 . ?
C2 H2B 0.9700 . ?
C16 C17 1.493(3) . ?
C16 H16A 0.9700 . ?
C16 H16B 0.9700 . ?
C13 H13A 0.9700 . ?
C13 H13B 0.9700 . ?
C20 H20A 0.9700 . ?
C20 H20B 0.9700 . ?
C5 C6 1.505(3) . ?
C5 H5A 0.9700 . ?
C5 H5B 0.9700 . ?
C1 H1A 0.9700 . ?
C1 H1B 0.9700 . ?
C6 H6A 0.9700 . ?
C6 H6B 0.9700 . ?
C17 H17A 0.9700 . ?
C17 H17B 0.9700 . ?
C18 H18A 0.9700 . ?
C18 H18B 0.9700 . ?

loop_
_geom_hbond_atom_site_label_D
_geom_hbond_atom_site_label_H
_geom_hbond_atom_site_label_A
_geom_hbond_distance_DH
_geom_hbond_distance_HA
_geom_hbond_distance_DA
_geom_hbond_angle_DHA
_geom_hbond_site_symmetry_A
_geom_hbond_publ_flag
N8 H8 Cl4 0.98 2.05 3.0171(17) 167.8 5_465 yes
N4 H4 Cl12 0.98 2.07 3.0374(16) 170.4 5_465 yes
N3 H3 Cl7 0.98 2.05 3.0248(16) 171.9 4_445 yes
N1 H1 Cl1 0.98 2.04 3.0227(16) 177.4 4_465 yes
N2 H2 Cl11 0.98 2.08 3.0523(16) 172.3 . yes
N5 H5 Cl5 0.98 2.06 3.0242(16) 168.8 3_445 yes
N6 H6 Cl9 0.98 2.11 3.0453(16) 158.1 5_465 yes
N7 H7 Cl2 0.98 2.04 3.0038(17) 167.3 4_455 yes
C23 H23A Cl8 0.97 2.66 3.5243(19) 147.9 3_435 yes
C23 H23B Cl6 0.97 2.82 3.7738(19) 167.7 3_445 yes
C10 H10A Cl12 0.97 2.89 3.677(2) 138.9 6_566 yes
C10 H10B Cl6 0.97 2.74 3.5999(19) 147.4 4_455 yes
C11 H11A Cl11 0.97 2.86 3.787(2) 160.5 5_465 yes
C11 H11B Cl12 0.97 2.79 3.6292(19) 145.3 6_566 yes
C12 H12A Cl8 0.97 2.64 3.5843(19) 164.7 4_445 yes
C12 H12B Cl6 0.97 2.64 3.5163(18) 150.5 4_445 yes
C14 H14A Cl5 0.97 2.78 3.6396(19) 148.4 5_465 yes
C14 H14B Cl7 0.97 2.80 3.6891(19) 152.5 8_465 yes
C4 H4A Cl2 0.97 2.72 3.6197(19) 153.9 8_455 yes
C4 H4B Cl6 0.97 2.86 3.7510(19) 153.3 8_465 yes
C7 H7A Cl3 0.97 2.90 3.762(2) 148.0 4_455 yes
C8 H8A Cl6 0.97 2.85 3.699(2) 146.7 4_445 yes
C8 H8B Cl1 0.97 2.98 3.7490(19) 136.6 4_455 yes
C9 H9A Cl3 0.97 2.91 3.790(2) 151.0 4_455 yes
C9 H9B Cl5 0.97 2.90 3.5978(19) 129.9 4_455 yes
C15 H15B Cl5 0.97 2.69 3.602(2) 155.9 5_465 yes
C3 H3A Cl3 0.97 2.80 3.697(2) 154.9 8_465 yes
C19 H19A Cl11 0.97 2.75 3.674(2) 158.7 5_465 yes
C19 H19B Cl10 0.97 2.72 3.626(2) 156.6 5_465 yes
C24 H24A Cl7 0.97 2.94 3.627(2) 128.9 3_445 yes
C24 H24B Cl9 0.97 2.93 3.740(2) 141.6 3_445 yes
C21 H21B Cl9 0.97 2.98 3.820(2) 145.2 3_445 yes
C22 H22B Cl8 0.97 2.74 3.582(2) 145.3 3_435 yes
C2 H2A Cl10 0.97 2.94 3.724(2) 138.3 . yes
C2 H2B Cl2 0.97 2.78 3.642(2) 148.0 8_455 yes
C16 H16B Cl7 0.97 2.73 3.595(2) 148.9 8_465 yes
C13 H13A Cl1 0.97 2.76 3.666(2) 156.1 8_455 yes
C13 H13B Cl10 0.97 2.74 3.669(2) 160.5 5_475 yes
C20 H20A Cl8 0.97 2.95 3.581(2) 123.7 3_445 yes
C5 H5A Cl10 0.97 2.96 3.767(2) 141.6 . yes
C5 H5B Cl3 0.97 2.81 3.682(2) 149.9 8_465 yes
C6 H6A Cl6 0.97 2.99 3.848(3) 148.3 8_465 yes
C6 H6B Cl12 0.97 2.79 3.458(2) 126.5 1_565 yes
C17 H17A Cl3 0.97 2.85 3.557(2) 130.2 8_455 yes

loop_
_geom_torsion_atom_site_label_1
_geom_torsion_atom_site_label_2
_geom_torsion_atom_site_label_3
_geom_torsion_atom_site_label_4
_geom_torsion
_geom_torsion_site_symmetry_1
_geom_torsion_site_symmetry_2
_geom_torsion_site_symmetry_3
_geom_torsion_site_symmetry_4
_geom_torsion_publ_flag
C24 N5 C23 C19 -68.35(19) . . . . ?
C22 N5 C23 C19 53.39(19) . . . . ?
C7 N4 C10 C9 -48.7(2) . . . . ?
C11 N4 C10 C9 71.70(18) . . . . ?
C7 N4 C11 C12 71.15(18) . . . . ?
C10 N4 C11 C12 -49.24(18) . . . . ?
C9 N3 C12 C11 71.48(18) . . . . ?
C8 N3 C12 C11 -49.63(18) . . . . ?
N4 C11 C12 N3 -18.20(19) . . . . ?
C15 N8 C14 C13 56.3(2) . . . . ?
C16 N8 C14 C13 -64.6(2) . . . . ?
C2 N2 C4 C3 63.70(19) . . . . ?
C6 N2 C4 C3 -57.78(19) . . . . ?
C11 N4 C7 C8 -48.9(2) . . . . ?
C10 N4 C7 C8 71.23(19) . . . . ?
C9 N3 C8 C7 -49.3(2) . . . . ?
C12 N3 C8 C7 71.90(19) . . . . ?
N4 C7 C8 N3 -18.7(2) . . . . ?
C8 N3 C9 C10 71.83(19) . . . . ?
C12 N3 C9 C10 -49.2(2) . . . . ?
N4 C10 C9 N3 -19.0(2) . . . . ?
C16 N8 C15 C18 56.1(2) . . . . ?
C14 N8 C15 C18 -65.2(2) . . . . ?
C5 N1 C3 C4 64.29(19) . . . . ?
C1 N1 C3 C4 -57.0(2) . . . . ?
N2 C4 C3 N1 -6.0(2) . . . . ?
C21 N6 C19 C23 -68.06(19) . . . . ?
C20 N6 C19 C23 53.8(2) . . . . ?
N5 C23 C19 N6 12.2(2) . . . . ?
C22 N5 C24 C20 -68.2(2) . . . . ?
C23 N5 C24 C20 53.3(2) . . . . ?
C20 N6 C21 C22 -68.3(2) . . . . ?
C19 N6 C21 C22 53.0(2) . . . . ?
C24 N5 C22 C21 52.6(2) . . . . ?
C23 N5 C22 C21 -68.7(2) . . . . ?
N6 C21 C22 N5 13.1(2) . . . . ?
C4 N2 C2 C1 -54.9(2) . . . . ?
C6 N2 C2 C1 66.1(2) . . . . ?
C15 N8 C16 C17 -67.6(2) . . . . ?
C14 N8 C16 C17 53.7(2) . . . . ?
C18 N7 C13 C14 -64.2(2) . . . . ?
C17 N7 C13 C14 56.8(2) . . . . ?
N8 C14 C13 N7 7.1(2) . . . . ?
C21 N6 C20 C24 52.8(2) . . . . ?
C19 N6 C20 C24 -69.2(2) . . . . ?
N5 C24 C20 N6 12.9(3) . . . . ?
C3 N1 C5 C6 -55.6(2) . . . . ?
C1 N1 C5 C6 65.4(2) . . . . ?
C3 N1 C1 C2 66.9(2) . . . . ?
C5 N1 C1 C2 -54.7(3) . . . . ?
N2 C2 C1 N1 -9.3(3) . . . . ?
C2 N2 C6 C5 -55.1(2) . . . . ?
C4 N2 C6 C5 67.2(2) . . . . ?
N1 C5 C6 N2 -8.9(3) . . . . ?
C18 N7 C17 C16 52.6(3) . . . . ?
C13 N7 C17 C16 -68.7(3) . . . . ?
N8 C16 C17 N7 11.1(3) . . . . ?
C13 N7 C18 C15 55.6(3) . . . . ?
C17 N7 C18 C15 -64.2(3) . . . . ?
N8 C15 C18 N7 8.2(3) . . . . ?
